data_1527955
loop_
_publ_author_name
'Preut, H.'
'Haupt, H.J.'

_publ_section_title
;
 Molekuel- und Kristallstruktur von Mn2 (C O)8 (mue-Sn (Br) Mn (C O)5)2
;
_journal_name_full 'Zeitschrift fuer Anorganische und Allgemeine Chemie'
_journal_page_first 47
_journal_page_last 53
_journal_volume 422
_journal_year 1976
_chemical_formula_sum 'C18 Br2 Mn4 O18 Sn2'
_chemical_name_systematic '(Mn (C O)4)2 ((Sn Br) Mn (C O)5)2'
_space_group_IT_number 14
_symmetry_space_group_name_Hall '-P 2yn'
_symmetry_space_group_name_H-M 'P 1 21/n 1'
_cell_angle_alpha 90
_cell_angle_beta 63.54
_cell_angle_gamma 90
_cell_formula_units_Z 2
_cell_length_a 8.817
_cell_length_b 12.376
_cell_length_c 15.511
_cell_volume 1515.246
_citation_journal_id_ASTM ZAACAB
_cod_data_source_file Preut_ZAACAB_1976_583.cif
_cod_data_source_block C18Br2Mn4O18Sn2
_cod_original_sg_symbol_Hall '-P 2ybc (x-z,y,z)'
_cod_database_code 1527955

loop_
_symmetry_equiv_pos_as_xyz
x,y,z
-x+1/2,y+1/2,-z+1/2
-x,-y,-z
x-1/2,-y-1/2,z-1/2

loop_
_atom_site_label
_atom_site_type_symbol
_atom_site_fract_x
_atom_site_fract_y
_atom_site_fract_z
_atom_site_occupancy
_atom_site_U_iso_or_equiv
O1 O-2 0.5788 0.02761 0.38774 1 0.0
O8 O-2 0.30232 0.5385 0.57708 1 0.0
Sn1 Sn+4 0.06179 0.33289 0.47841 1 0.0
C1 C+2 0.47525 0.09076 0.40407 1 0.0
C4 C+2 0.45553 0.28469 0.3367 1 0.0
O2 O-2 0.0531 0.05617 0.58778 1 0.0
C8 C+2 0.17095 0.51816 0.58535 1 0.0
Br1 Br-1 -0.18829 0.21366 0.49863 1 0.0
Mn2 Mn-1 0.31054 0.19248 0.43175 1 0.0
C3 C+2 0.36183 0.26041 0.52336 1 0.0
O7 O-2 -0.08198 0.3022 0.73558 1 0.0
O5 O-2 0.20411 0.10043 0.28857 1 0.0
C6 C+2 -0.26927 0.45688 0.62878 1 0.0
O4 O-2 0.54548 0.33885 0.27654 1 0.0
Mn1 Mn-1 -0.05007 0.48685 0.60825 1 0.0
C9 C+2 -0.12753 0.58339 0.70607 1 0.0
C5 C+2 0.2414 0.13577 0.34294 1 0.0
C7 C+2 -0.06507 0.3723 0.68389 1 0.0
C2 C+2 0.15199 0.10785 0.52776 1 0.0
O3 O-2 0.3905 0.30067 0.57874 1 0.0
O6 O-2 -0.40516 0.43924 0.64713 1 0.0
O9 O-2 -0.17919 0.64045 0.77001 1 0.0
